data_4337928
loop_
_publ_author_name
'Zhou, Yunshan'
'Li, Xiaomin'
'Zhang, Lijuan'
'Guo, Yan'
'Shi, Zonghai'

_publ_section_title
;
 3-D Silver(I)-Lanthanide(III) Heterometallic-Organic Frameworks
 Constructed from 2,2'-Bipyridine-3,3'-dicarboxylic Acid: Synthesis,
 Structure, Photoluminescence, and Their Remarkable Thermostability.
;
_journal_issue 7
_journal_name_full 'Inorganic chemistry'
_journal_page_first 3362
_journal_paper_doi 10.1021/ic402718c
_journal_volume 53
_journal_year 2014
_chemical_formula_sum 'C24 H12 Ag N4 O8 Yb'
_chemical_formula_weight 765.29
_chemical_name_systematic
; 
 ? 
;
_space_group_IT_number 15
_symmetry_cell_setting monoclinic
_symmetry_space_group_name_Hall '-C 2yc'
_symmetry_space_group_name_H-M 'C 1 2/c 1'
_atom_sites_solution_hydrogens geom
_atom_sites_solution_primary direct
_atom_sites_solution_secondary difmap
_audit_creation_method SHELXL-97
_cell_angle_alpha 90.00
_cell_angle_beta 93.350(7)
_cell_angle_gamma 90.00
_cell_formula_units_Z 4
_cell_length_a 24.615(5)
_cell_length_b 12.0995(11)
_cell_length_c 7.3686(3)
_cell_measurement_reflns_used 3658
_cell_measurement_temperature 293(2)
_cell_measurement_theta_max 29.2619
_cell_measurement_theta_min 2.9998
_cell_volume 2190.8(5)
_computing_structure_refinement 'SHELXL-97 (Sheldrick, 1997)'
_computing_structure_solution 'SHELXS-97 (Sheldrick, 1990)'
_diffrn_ambient_temperature 293(2)
_diffrn_detector_area_resol_mean 16.0971
_diffrn_measured_fraction_theta_full 0.999
_diffrn_measured_fraction_theta_max 0.999
_diffrn_measurement_device_type 'Xcalibur, Eos, Gemini'
_diffrn_measurement_method '\w scans'
_diffrn_radiation_monochromator graphite
_diffrn_radiation_source 'fine-focus sealed tube'
_diffrn_radiation_type MoK\a
_diffrn_radiation_wavelength 0.71073
_diffrn_reflns_av_R_equivalents 0.0353
_diffrn_reflns_av_sigmaI/netI 0.0359
_diffrn_reflns_limit_h_max 30
_diffrn_reflns_limit_h_min -21
_diffrn_reflns_limit_k_max 14
_diffrn_reflns_limit_k_min -14
_diffrn_reflns_limit_l_max 9
_diffrn_reflns_limit_l_min -9
_diffrn_reflns_number 7232
_diffrn_reflns_theta_full 26.00
_diffrn_reflns_theta_max 26.00
_diffrn_reflns_theta_min 3.00
_exptl_absorpt_coefficient_mu 5.200
_exptl_absorpt_correction_T_max 1.0000
_exptl_absorpt_correction_T_min 0.76466
_exptl_absorpt_correction_type multi-scan
_exptl_crystal_colour colorless
_exptl_crystal_density_diffrn 2.320
_exptl_crystal_density_method 'not measured'
_exptl_crystal_description tubular
_exptl_crystal_F_000 1460
_exptl_crystal_size_max 0.3
_exptl_crystal_size_mid 0.15
_exptl_crystal_size_min 0.08
_refine_diff_density_max 0.498
_refine_diff_density_min -0.749
_refine_diff_density_rms 0.115
_refine_ls_extinction_method none
_refine_ls_goodness_of_fit_ref 1.072
_refine_ls_hydrogen_treatment mixed
_refine_ls_matrix_type full
_refine_ls_number_parameters 174
_refine_ls_number_reflns 2151
_refine_ls_number_restraints 0
_refine_ls_restrained_S_all 1.072
_refine_ls_R_factor_all 0.0237
_refine_ls_R_factor_gt 0.0218
_refine_ls_shift/su_max 0.000
_refine_ls_shift/su_mean 0.000
_refine_ls_structure_factor_coef Fsqd
_refine_ls_weighting_details 'calc w=1/[\s^2^(Fo^2^)+(0.0181P)^2^+2.4298P] where P=(Fo^2^+2Fc^2^)/3'
_refine_ls_weighting_scheme calc
_refine_ls_wR_factor_gt 0.0485
_refine_ls_wR_factor_ref 0.0494
_reflns_number_gt 2046
_reflns_number_total 2151
_reflns_threshold_expression >2sigma(I)
_cod_data_source_file ic402718c_si_006.cif
_cod_data_source_block agyb
_cod_depositor_comments 'Adding full bibliography for 4337926--4337932.cif.'
_cod_database_code 4337928

loop_
_symmetry_equiv_pos_as_xyz
'x, y, z'
'-x, y, -z+1/2'
'x+1/2, y+1/2, z'
'-x+1/2, y+1/2, -z+1/2'
'-x, -y, -z'
'x, -y, z-1/2'
'-x+1/2, -y+1/2, -z'
'x+1/2, -y+1/2, z-1/2'

loop_
_atom_site_label
_atom_site_type_symbol
_atom_site_fract_x
_atom_site_fract_y
_atom_site_fract_z
_atom_site_U_iso_or_equiv
_atom_site_adp_type
_atom_site_occupancy
_atom_site_symmetry_multiplicity
_atom_site_calc_flag
_atom_site_refinement_flags
Ag1 Ag 0.7500 0.2500 0.5000 0.03907(14) Uani 1 2 d S
O3 O 0.92196(11) 0.0704(2) 0.7664(3) 0.0243(6) Uani 1 1 d .
O1 O 0.93530(10) 0.1658(2) 1.1698(3) 0.0244(6) Uani 1 1 d .
O4 O 0.97323(10) 0.0942(2) 0.5393(3) 0.0185(6) Uani 1 1 d .
O2 O 0.92492(11) 0.3190(2) 1.0047(4) 0.0333(7) Uani 1 1 d .
N1 N 0.78266(12) 0.1823(3) 0.7511(4) 0.0219(7) Uani 1 1 d .
C12 C 0.93594(14) 0.1290(3) 0.6391(4) 0.0159(7) Uani 1 1 d .
C4 C 0.85394(14) 0.1868(3) 0.9862(5) 0.0177(8) Uani 1 1 d .
C11 C 0.90952(15) 0.2295(3) 1.0564(4) 0.0187(8) Uani 1 1 d .
C1 C 0.75175(16) 0.1240(4) 0.8628(5) 0.0300(9) Uani 1 1 d .
H1 H 0.7168 0.1033 0.8216 0.036 Uiso 1 1 calc R
C5 C 0.83337(14) 0.2127(3) 0.8109(5) 0.0169(8) Uani 1 1 d .
C6 C 0.86437(14) 0.2780(3) 0.6782(4) 0.0154(7) Uani 1 1 d .
C7 C 0.91216(14) 0.2419(3) 0.6042(4) 0.0161(8) Uani 1 1 d .
C8 C 0.93957(15) 0.3144(3) 0.4955(5) 0.0207(8) Uani 1 1 d .
H8 H 0.9722 0.2938 0.4474 0.025 Uiso 1 1 calc R
C2 C 0.77032(17) 0.0944(4) 1.0353(6) 0.0346(10) Uani 1 1 d .
H2 H 0.7483 0.0543 1.1096 0.042 Uiso 1 1 calc R
N2 N 0.84107(12) 0.3760(3) 0.6347(4) 0.0229(7) Uani 1 1 d .
C10 C 0.86803(17) 0.4425(3) 0.5281(6) 0.0282(9) Uani 1 1 d .
H10 H 0.8524 0.5104 0.4972 0.034 Uiso 1 1 calc R
C3 C 0.82213(16) 0.1250(4) 1.0966(5) 0.0285(9) Uani 1 1 d .
H3 H 0.8356 0.1041 1.2120 0.034 Uiso 1 1 calc R
C9 C 0.91758(17) 0.4177(3) 0.4601(5) 0.0272(9) Uani 1 1 d .
H9 H 0.9357 0.4692 0.3921 0.033 Uiso 1 1 calc R
Yb1 Yb 1.0000 -0.053646(17) 0.7500 0.01172(8) Uani 1 2 d S

loop_
_atom_site_aniso_label
_atom_site_aniso_U_11
_atom_site_aniso_U_22
_atom_site_aniso_U_33
_atom_site_aniso_U_23
_atom_site_aniso_U_13
_atom_site_aniso_U_12
Ag1 0.0228(3) 0.0684(4) 0.0250(2) 0.0088(2) -0.00760(19) 0.0013(2)
O3 0.0268(15) 0.0221(15) 0.0249(14) 0.0053(12) 0.0102(12) 0.0082(12)
O1 0.0237(14) 0.0301(16) 0.0186(12) 0.0019(12) -0.0061(11) 0.0097(12)
O4 0.0219(14) 0.0185(14) 0.0154(12) 0.0003(10) 0.0037(11) 0.0072(11)
O2 0.0335(17) 0.0274(17) 0.0376(16) 0.0069(13) -0.0103(14) -0.0069(13)
N1 0.0151(16) 0.0272(19) 0.0232(15) -0.0011(14) 0.0003(13) -0.0019(14)
C12 0.0149(18) 0.0177(19) 0.0147(16) -0.0041(15) -0.0025(14) 0.0019(15)
C4 0.0158(18) 0.020(2) 0.0181(17) -0.0001(15) 0.0043(15) 0.0076(15)
C11 0.0187(19) 0.023(2) 0.0144(17) 0.0014(15) -0.0001(15) 0.0077(16)
C1 0.020(2) 0.035(2) 0.035(2) -0.0009(19) 0.0031(18) -0.0025(19)
C5 0.0151(18) 0.0170(19) 0.0189(17) -0.0009(15) 0.0037(15) 0.0060(15)
C6 0.0145(18) 0.0158(19) 0.0155(16) -0.0023(14) -0.0030(14) 0.0024(15)
C7 0.0135(18) 0.021(2) 0.0133(16) 0.0008(15) -0.0008(14) 0.0020(15)
C8 0.0176(19) 0.023(2) 0.0224(18) -0.0012(16) 0.0065(16) 0.0003(16)
C2 0.029(2) 0.038(3) 0.038(2) 0.013(2) 0.009(2) -0.004(2)
N2 0.0186(17) 0.0214(18) 0.0285(17) 0.0029(14) 0.0005(14) 0.0065(14)
C10 0.028(2) 0.020(2) 0.037(2) 0.0088(18) 0.0030(19) 0.0069(17)
C3 0.025(2) 0.036(2) 0.0244(19) 0.0097(18) 0.0002(17) 0.0066(19)
C9 0.033(2) 0.018(2) 0.032(2) 0.0063(17) 0.0081(19) 0.0001(18)
Yb1 0.01176(12) 0.01268(12) 0.01070(11) 0.000 0.00044(8) 0.000

loop_
_atom_type_symbol
_atom_type_description
_atom_type_scat_dispersion_real
_atom_type_scat_dispersion_imag
_atom_type_scat_source
C C 0.0033 0.0016 'International Tables Vol C Tables 4.2.6.8 and 6.1.1.4'
H H 0.0000 0.0000 'International Tables Vol C Tables 4.2.6.8 and 6.1.1.4'
Ag Ag -0.8971 1.1015 'International Tables Vol C Tables 4.2.6.8 and 6.1.1.4'
N N 0.0061 0.0033 'International Tables Vol C Tables 4.2.6.8 and 6.1.1.4'
O O 0.0106 0.0060 'International Tables Vol C Tables 4.2.6.8 and 6.1.1.4'
Yb Yb -0.3850 5.5486 'International Tables Vol C Tables 4.2.6.8 and 6.1.1.4'

loop_
_geom_angle_atom_site_label_1
_geom_angle_atom_site_label_2
_geom_angle_atom_site_label_3
_geom_angle
_geom_angle_site_symmetry_1
_geom_angle_site_symmetry_3
N1 Ag1 N1 180.000(1) . 7_656
C12 O3 Yb1 93.4(2) . .
C11 O1 Yb1 153.2(2) . 5_757
C12 O4 Yb1 148.1(2) . 5_756
C12 O4 Yb1 92.94(19) . .
Yb1 O4 Yb1 110.45(9) 5_756 .
C5 N1 C1 119.0(3) . .
C5 N1 Ag1 118.2(2) . .
C1 N1 Ag1 122.1(2) . .
O3 C12 O4 119.1(3) . .
O3 C12 C7 121.8(3) . .
O4 C12 C7 119.0(3) . .
O3 C12 Yb1 60.40(18) . .
O4 C12 Yb1 59.98(17) . .
C7 C12 Yb1 166.3(2) . .
C3 C4 C5 118.6(3) . .
C3 C4 C11 120.8(3) . .
C5 C4 C11 120.5(3) . .
O2 C11 O1 126.2(4) . .
O2 C11 C4 119.0(3) . .
O1 C11 C4 114.8(3) . .
N1 C1 C2 122.1(4) . .
N1 C1 H1 119.0 . .
C2 C1 H1 119.0 . .
N1 C5 C4 121.3(3) . .
N1 C5 C6 115.2(3) . .
C4 C5 C6 123.5(3) . .
N2 C6 C7 122.7(3) . .
N2 C6 C5 113.1(3) . .
C7 C6 C5 124.2(3) . .
C8 C7 C6 118.4(3) . .
C8 C7 C12 118.4(3) . .
C6 C7 C12 123.2(3) . .
C9 C8 C7 118.9(3) . .
C9 C8 H8 120.6 . .
C7 C8 H8 120.6 . .
C1 C2 C3 119.0(4) . .
C1 C2 H2 120.5 . .
C3 C2 H2 120.5 . .
C10 N2 C6 116.9(3) . .
N2 C10 C9 124.5(4) . .
N2 C10 H10 117.8 . .
C9 C10 H10 117.8 . .
C2 C3 C4 119.8(3) . .
C2 C3 H3 120.1 . .
C4 C3 H3 120.1 . .
C10 C9 C8 118.3(4) . .
C10 C9 H9 120.9 . .
C8 C9 H9 120.9 . .
O1 Yb1 O1 101.69(14) 6 5_757
O1 Yb1 O4 82.72(9) 6 6_556
O1 Yb1 O4 81.91(9) 5_757 6_556
O1 Yb1 O4 81.91(9) 6 5_756
O1 Yb1 O4 82.72(9) 5_757 5_756
O4 Yb1 O4 155.55(12) 6_556 5_756
O1 Yb1 O4 143.92(9) 6 2_756
O1 Yb1 O4 96.90(9) 5_757 2_756
O4 Yb1 O4 69.55(10) 6_556 2_756
O4 Yb1 O4 131.35(9) 5_756 2_756
O1 Yb1 O4 96.90(9) 6 .
O1 Yb1 O4 143.92(9) 5_757 .
O4 Yb1 O4 131.35(9) 6_556 .
O4 Yb1 O4 69.55(9) 5_756 .
O4 Yb1 O4 85.38(11) 2_756 .
O1 Yb1 O3 160.97(9) 6 2_756
O1 Yb1 O3 80.17(10) 5_757 2_756
O4 Yb1 O3 116.19(8) 6_556 2_756
O4 Yb1 O3 79.54(9) 5_756 2_756
O4 Yb1 O3 52.89(8) 2_756 2_756
O4 Yb1 O3 72.64(9) . 2_756
O1 Yb1 O3 80.17(10) 6 .
O1 Yb1 O3 160.97(9) 5_757 .
O4 Yb1 O3 79.54(9) 6_556 .
O4 Yb1 O3 116.19(8) 5_756 .
O4 Yb1 O3 72.64(9) 2_756 .
O4 Yb1 O3 52.89(8) . .
O3 Yb1 O3 104.33(13) 2_756 .
O1 Yb1 C12 166.29(10) 6 2_756
O1 Yb1 C12 91.27(10) 5_757 2_756
O4 Yb1 C12 94.82(9) 6_556 2_756
O4 Yb1 C12 104.43(10) 5_756 2_756
O4 Yb1 C12 27.08(9) 2_756 2_756
O4 Yb1 C12 74.56(9) . 2_756
O3 Yb1 C12 26.17(9) 2_756 2_756
O3 Yb1 C12 86.11(10) . 2_756
O1 Yb1 C12 91.27(10) 6 .
O1 Yb1 C12 166.29(10) 5_757 .
O4 Yb1 C12 104.43(9) 6_556 .
O4 Yb1 C12 94.82(9) 5_756 .
O4 Yb1 C12 74.56(9) 2_756 .
O4 Yb1 C12 27.08(9) . .
O3 Yb1 C12 86.11(10) 2_756 .
O3 Yb1 C12 26.17(9) . .
C12 Yb1 C12 76.22(14) 2_756 .
O1 Yb1 Yb1 115.37(6) 6 5_757
O1 Yb1 Yb1 89.50(6) 5_757 5_757
O4 Yb1 Yb1 35.73(6) 6_556 5_757
O4 Yb1 Yb1 162.27(6) 5_756 5_757
O4 Yb1 Yb1 33.82(5) 2_756 5_757
O4 Yb1 Yb1 110.01(6) . 5_757
O3 Yb1 Yb1 83.46(6) 2_756 5_757
O3 Yb1 Yb1 72.91(6) . 5_757
C12 Yb1 Yb1 59.67(7) 2_756 5_757
C12 Yb1 Yb1 88.97(7) . 5_757
O1 Yb1 Yb1 89.50(6) 6 5_756
O1 Yb1 Yb1 115.37(6) 5_757 5_756
O4 Yb1 Yb1 162.27(6) 6_556 5_756
O4 Yb1 Yb1 35.73(6) 5_756 5_756
O4 Yb1 Yb1 110.01(6) 2_756 5_756
O4 Yb1 Yb1 33.82(5) . 5_756
O3 Yb1 Yb1 72.91(6) 2_756 5_756
O3 Yb1 Yb1 83.46(6) . 5_756
C12 Yb1 Yb1 88.97(7) 2_756 5_756
C12 Yb1 Yb1 59.67(7) . 5_756
Yb1 Yb1 Yb1 141.180(12) 5_757 5_756

loop_
_geom_bond_atom_site_label_1
_geom_bond_atom_site_label_2
_geom_bond_distance
_geom_bond_site_symmetry_2
Ag1 N1 2.137(3) .
Ag1 N1 2.137(3) 7_656
O3 C12 1.241(4) .
O3 Yb1 2.446(3) .
O1 C11 1.278(4) .
O1 Yb1 2.149(2) 5_757
O4 C12 1.280(4) .
O4 Yb1 2.320(2) 5_756
O4 Yb1 2.434(2) .
O2 C11 1.216(4) .
N1 C5 1.351(4) .
N1 C1 1.352(5) .
C12 C7 1.503(5) .
C12 Yb1 2.808(3) .
C4 C3 1.381(5) .
C4 C5 1.395(5) .
C4 C11 1.525(5) .
C1 C2 1.373(5) .
C1 H1 0.9300 .
C5 C6 1.501(5) .
C6 N2 1.347(4) .
C6 C7 1.396(5) .
C7 C8 1.389(5) .
C8 C9 1.381(5) .
C8 H8 0.9300 .
C2 C3 1.378(6) .
C2 H2 0.9300 .
N2 C10 1.329(5) .
C10 C9 1.379(6) .
C10 H10 0.9300 .
C3 H3 0.9300 .
C9 H9 0.9300 .
Yb1 O1 2.149(2) 6
Yb1 O1 2.149(2) 5_757
Yb1 O4 2.320(2) 6_556
Yb1 O4 2.320(2) 5_756
Yb1 O4 2.434(2) 2_756
Yb1 O3 2.446(3) 2_756
Yb1 C12 2.808(3) 2_756
Yb1 Yb1 3.9063(2) 5_757
Yb1 Yb1 3.9063(2) 5_756
